data_4304265
loop_
_publ_author_name
'Long-Sheng Wang'
'Tian-Lu Sheng'
'Xin Wang'
'Dong-Bo Chen'
'Sheng-Min Hu'
'Rui-Biao Fu'
'Sheng-Chang Xiang'
'Xin-Tao Wu'

_publ_section_title
;
Self-Assembly of Luminescent Sn(IV)/Cu/S Clusters Using Metal Thiolates as
Metalloligands
;
_journal_name_full 'Inorganic Chemistry'
_journal_page_first 4054
_journal_page_last 4059
_journal_paper_doi 10.1021/ic701741m
_journal_volume 47
_journal_year 2008
_chemical_formula_sum 'C72 H66 Cl0 Cu2 N0 O3 P2 S6 Sn'
_chemical_formula_weight 1479.32
_chemical_name_systematic
; 
 ? 
;
_space_group_IT_number 148
_symmetry_cell_setting rhombohedral
_symmetry_space_group_name_Hall '-R 3'
_symmetry_space_group_name_H-M 'R -3 :H'
_atom_sites_solution_hydrogens geom
_atom_sites_solution_primary direct
_atom_sites_solution_secondary difmap
_audit_creation_method SHELXL-97
_cell_angle_alpha 90.00
_cell_angle_beta 90.00
_cell_angle_gamma 120.00
_cell_formula_units_Z 3
_cell_length_a 13.5176(10)
_cell_length_b 13.5176(10)
_cell_length_c 32.999(4)
_cell_measurement_reflns_used 84
_cell_measurement_temperature 293(2)
_cell_measurement_theta_max 25.03
_cell_measurement_theta_min 2.13
_cell_volume 5221.9(8)
_computing_cell_refinement 'Siemens SMART'
_computing_data_collection 'Siemens SMART'
_computing_data_reduction 'Siemens XPREP'
_computing_molecular_graphics 'Bruker SHELXTL'
_computing_publication_material 'Bruker SHELXTL'
_computing_structure_refinement 'Siemens SHELXTL'
_computing_structure_solution 'Siemens SHELXTL'
_diffrn_ambient_temperature 293(2)
_diffrn_measured_fraction_theta_full 0.992
_diffrn_measured_fraction_theta_max 0.992
_diffrn_measurement_device_type 'CCD area detector'
_diffrn_measurement_method 'phi and omega scans'
_diffrn_radiation_monochromator graphite
_diffrn_radiation_source 'fine-focus sealed tube'
_diffrn_radiation_type MoK\a
_diffrn_radiation_wavelength 0.71073
_diffrn_reflns_av_R_equivalents 0.0485
_diffrn_reflns_av_sigmaI/netI 0.0571
_diffrn_reflns_limit_h_max 15
_diffrn_reflns_limit_h_min -15
_diffrn_reflns_limit_k_max 7
_diffrn_reflns_limit_k_min -14
_diffrn_reflns_limit_l_max 25
_diffrn_reflns_limit_l_min -38
_diffrn_reflns_number 4204
_diffrn_reflns_theta_full 25.03
_diffrn_reflns_theta_max 25.03
_diffrn_reflns_theta_min 2.13
_diffrn_standards_decay_% 0
_diffrn_standards_interval_count 0
_diffrn_standards_interval_time .
_diffrn_standards_number 0
_exptl_absorpt_coefficient_mu 1.232
_exptl_absorpt_correction_T_max 1.0000
_exptl_absorpt_correction_T_min .7111
_exptl_absorpt_correction_type empirical
_exptl_absorpt_process_details 'SADABS (Sheldrick, 1996)'
_exptl_crystal_colour red
_exptl_crystal_density_diffrn 1.411
_exptl_crystal_density_method 'not measured'
_exptl_crystal_description rhombus
_exptl_crystal_F_000 2268
_exptl_crystal_size_max .20
_exptl_crystal_size_mid .20
_exptl_crystal_size_min .16
_refine_diff_density_max 0.562
_refine_diff_density_min -0.490
_refine_diff_density_rms 0.103
_refine_ls_extinction_method none
_refine_ls_goodness_of_fit_ref 1.229
_refine_ls_hydrogen_treatment constr
_refine_ls_matrix_type full
_refine_ls_number_parameters 144
_refine_ls_number_reflns 2042
_refine_ls_number_restraints 0
_refine_ls_restrained_S_all 1.229
_refine_ls_R_factor_gt 0.0684
_refine_ls_shift/su_max 0.000
_refine_ls_shift/su_mean 0.000
_refine_ls_structure_factor_coef Fsqd
_refine_ls_weighting_details 'calc w=1/[\s^2^(Fo^2^)+(0.0092P)^2^+79.8574P] where P=(Fo^2^+2Fc^2^)/3'
_refine_ls_weighting_scheme calc
_refine_ls_wR_factor_gt 0.1317
_refine_ls_wR_factor_ref 0.1473
_reflns_number_gt 1575
_reflns_number_total 2042
_reflns_threshold_expression >2sigma(I)
_cod_data_source_file ic701741m-file002_3.cif
_cod_data_source_block 2
_cod_depositor_comments
;
The following automatic conversions were performed:
'_symmetry_cell_setting' value 'Rhombohedral' changed to 'rhombohedral'
according to '/home/saulius/struct/CIF-dictionaries/cif_core.dic'
dictionary named 'cif_core.dic' version 2.4.1 from 2010-06-29.

Automatic conversion script
Id: cif_fix_enum 1527 2010-12-29 10:47:43Z saulius 
;
_cod_original_cell_volume 5222.0(8)
_cod_original_sg_symbol_H-M 'R -3'
_cod_database_code 4304265
_refine_ls_r_factor_ref 0.0994

loop_
_symmetry_equiv_pos_as_xyz
'x, y, z'
'-y, x-y, z'
'-x+y, -x, z'
'x+2/3, y+1/3, z+1/3'
'-y+2/3, x-y+1/3, z+1/3'
'-x+y+2/3, -x+1/3, z+1/3'
'x+1/3, y+2/3, z+2/3'
'-y+1/3, x-y+2/3, z+2/3'
'-x+y+1/3, -x+2/3, z+2/3'
'-x, -y, -z'
'y, -x+y, -z'
'x-y, x, -z'
'-x+2/3, -y+1/3, -z+1/3'
'y+2/3, -x+y+1/3, -z+1/3'
'x-y+2/3, x+1/3, -z+1/3'
'-x+1/3, -y+2/3, -z+2/3'
'y+1/3, -x+y+2/3, -z+2/3'
'x-y+1/3, x+2/3, -z+2/3'

loop_
_atom_site_label
_atom_site_type_symbol
_atom_site_fract_x
_atom_site_fract_y
_atom_site_fract_z
_atom_site_U_iso_or_equiv
_atom_site_adp_type
_atom_site_occupancy
_atom_site_symmetry_multiplicity
_atom_site_calc_flag
_atom_site_refinement_flags
_atom_site_disorder_assembly
_atom_site_disorder_group
Sn1 Sn 0.6667 0.3333 0.3333 0.0354(3) Uani 1 6 d S . .
Cu1 Cu 0.6667 0.3333 0.23802(5) 0.0555(5) Uani 1 3 d S . .
S1 S 0.64250(16) 0.17983(15) 0.28219(5) 0.0445(5) Uani 1 1 d . . .
P1 P 0.6667 0.3333 0.17143(10) 0.0466(8) Uani 1 3 d S . .
O1A O 0.319(10) 0.639(3) 0.1760(9) 0.045(6) Uani 0.17 1 d P . 1
O1B O 0.280(2) 0.674(2) 0.1019(10) 0.045(6) Uani 0.17 1 d P . 2
O1C O 0.309(4) 0.678(5) 0.1405(10) 0.045(6) Uani 0.17 1 d P . 3
C1 C 0.5040(7) 0.0588(6) 0.2875(2) 0.0510(19) Uani 1 1 d . . .
C2 C 0.4879(9) -0.0294(7) 0.3125(3) 0.076(3) Uani 1 1 d . . .
H2A H 0.5484 -0.0243 0.3276 0.091 Uiso 1 1 calc R . .
C3 C 0.3807(11) -0.1258(9) 0.3150(3) 0.103(4) Uani 1 1 d . . .
H3A H 0.3704 -0.1853 0.3319 0.123 Uiso 1 1 calc R . .
C4 C 0.2912(10) -0.1362(10) 0.2938(4) 0.104(4) Uani 1 1 d . . .
H4A H 0.2201 -0.2021 0.2958 0.125 Uiso 1 1 calc R . .
C5 C 0.3062(9) -0.0496(9) 0.2696(4) 0.090(3) Uani 1 1 d . . .
H5A H 0.2443 -0.0561 0.2551 0.108 Uiso 1 1 calc R . .
C6 C 0.4105(7) 0.0480(8) 0.2658(3) 0.069(2) Uani 1 1 d . . .
H6A H 0.4188 0.1066 0.2488 0.082 Uiso 1 1 calc R . .
C7 C 0.7967(7) 0.3505(7) 0.1486(2) 0.0510(19) Uani 1 1 d . . .
C8 C 0.7987(9) 0.2946(9) 0.1134(3) 0.085(3) Uani 1 1 d . . .
H8A H 0.7306 0.2456 0.1003 0.102 Uiso 1 1 calc R . .
C9 C 0.9001(10) 0.3111(10) 0.0979(4) 0.095(4) Uani 1 1 d . . .
H9A H 0.9002 0.2745 0.0741 0.115 Uiso 1 1 calc R . .
C10 C 1.0003(9) 0.3804(9) 0.1171(3) 0.083(3) Uani 1 1 d . . .
H10A H 1.0684 0.3879 0.1075 0.100 Uiso 1 1 calc R . .
C11 C 0.9995(9) 0.4379(11) 0.1500(3) 0.098(4) Uani 1 1 d . . .
H11A H 1.0683 0.4893 0.1623 0.118 Uiso 1 1 calc R . .
C12 C 0.8989(7) 0.4224(9) 0.1661(3) 0.076(3) Uani 1 1 d . . .
H12A H 0.9009 0.4619 0.1894 0.092 Uiso 1 1 calc R . .

loop_
_atom_site_aniso_label
_atom_site_aniso_U_11
_atom_site_aniso_U_22
_atom_site_aniso_U_33
_atom_site_aniso_U_23
_atom_site_aniso_U_13
_atom_site_aniso_U_12
Sn1 0.0367(4) 0.0367(4) 0.0328(6) 0.000 0.000 0.0184(2)
Cu1 0.0643(7) 0.0643(7) 0.0380(9) 0.000 0.000 0.0322(4)
S1 0.0500(11) 0.0423(10) 0.0425(10) -0.0041(8) -0.0009(8) 0.0241(9)
P1 0.0515(13) 0.0515(13) 0.0369(18) 0.000 0.000 0.0257(6)
O1A 0.024(14) 0.030(10) 0.080(18) 0.006(12) 0.009(11) 0.011(10)
O1B 0.024(14) 0.030(10) 0.080(18) 0.006(12) 0.009(11) 0.011(10)
O1C 0.024(14) 0.030(10) 0.080(18) 0.006(12) 0.009(11) 0.011(10)
C1 0.056(5) 0.037(4) 0.054(5) -0.011(3) -0.003(4) 0.018(4)
C2 0.089(7) 0.054(5) 0.070(6) 0.007(5) -0.006(5) 0.024(5)
C3 0.115(10) 0.049(6) 0.096(8) 0.019(6) 0.007(7) 0.006(6)
C4 0.071(8) 0.069(8) 0.123(10) -0.006(7) -0.004(7) -0.002(6)
C5 0.062(6) 0.064(7) 0.125(9) -0.016(7) -0.018(6) 0.018(6)
C6 0.059(6) 0.061(6) 0.083(6) -0.010(5) -0.018(5) 0.028(5)
C7 0.052(5) 0.051(5) 0.049(4) 0.004(4) -0.002(4) 0.026(4)
C8 0.075(7) 0.083(7) 0.097(8) -0.036(6) -0.005(6) 0.039(6)
C9 0.090(8) 0.101(9) 0.102(8) -0.028(7) 0.018(7) 0.053(7)
C10 0.064(7) 0.096(8) 0.105(8) 0.010(7) 0.019(6) 0.052(6)
C11 0.064(7) 0.140(11) 0.085(8) -0.010(7) -0.003(6) 0.047(7)
C12 0.052(5) 0.100(8) 0.063(6) -0.021(5) -0.003(4) 0.027(5)

loop_
_atom_type_symbol
_atom_type_description
_atom_type_scat_dispersion_real
_atom_type_scat_dispersion_imag
_atom_type_scat_source
C C 0.0033 0.0016 'International Tables Vol C Tables 4.2.6.8 and 6.1.1.4'
H H 0.0000 0.0000 'International Tables Vol C Tables 4.2.6.8 and 6.1.1.4'
N N 0.0061 0.0033 'International Tables Vol C Tables 4.2.6.8 and 6.1.1.4'
P P 0.1023 0.0942 'International Tables Vol C Tables 4.2.6.8 and 6.1.1.4'
S S 0.1246 0.1234 'International Tables Vol C Tables 4.2.6.8 and 6.1.1.4'
Cu Cu 0.3201 1.2651 'International Tables Vol C Tables 4.2.6.8 and 6.1.1.4'
Sn Sn -0.6537 1.4246 'International Tables Vol C Tables 4.2.6.8 and 6.1.1.4'
O O 0.0106 0.0060 'International Tables Vol C Tables 4.2.6.8 and 6.1.1.4'
Cl Cl 0.1484 0.1585 'International Tables Vol C Tables 4.2.6.8 and 6.1.1.4'

loop_
_geom_angle_atom_site_label_1
_geom_angle_atom_site_label_2
_geom_angle_atom_site_label_3
_geom_angle
_geom_angle_site_symmetry_1
_geom_angle_site_symmetry_3
_geom_angle_publ_flag
S1 Sn1 S1 81.43(6) . 2_655 ?
S1 Sn1 S1 81.43(6) . 3_665 ?
S1 Sn1 S1 81.43(6) 2_655 3_665 ?
S1 Sn1 S1 98.57(6) . 18_545 ?
S1 Sn1 S1 98.57(6) 2_655 18_545 ?
S1 Sn1 S1 180.0 3_665 18_545 ?
S1 Sn1 S1 98.57(6) . 17 ?
S1 Sn1 S1 180.0 2_655 17 ?
S1 Sn1 S1 98.57(6) 3_665 17 ?
S1 Sn1 S1 81.43(6) 18_545 17 ?
S1 Sn1 S1 180.0 . 16_655 ?
S1 Sn1 S1 98.57(6) 2_655 16_655 ?
S1 Sn1 S1 98.57(6) 3_665 16_655 ?
S1 Sn1 S1 81.43(6) 18_545 16_655 ?
S1 Sn1 S1 81.43(6) 17 16_655 ?
S1 Sn1 Cu1 48.87(4) . . ?
S1 Sn1 Cu1 48.87(4) 2_655 . ?
S1 Sn1 Cu1 48.87(4) 3_665 . ?
S1 Sn1 Cu1 131.13(4) 18_545 . ?
S1 Sn1 Cu1 131.13(4) 17 . ?
S1 Sn1 Cu1 131.13(4) 16_655 . ?
S1 Sn1 Cu1 131.13(4) . 16_655 ?
S1 Sn1 Cu1 131.13(4) 2_655 16_655 ?
S1 Sn1 Cu1 131.13(4) 3_665 16_655 ?
S1 Sn1 Cu1 48.87(4) 18_545 16_655 ?
S1 Sn1 Cu1 48.87(4) 17 16_655 ?
S1 Sn1 Cu1 48.87(4) 16_655 16_655 ?
Cu1 Sn1 Cu1 180.0 . 16_655 ?
P1 Cu1 S1 127.02(5) . . ?
P1 Cu1 S1 127.02(5) . 2_655 ?
S1 Cu1 S1 87.49(7) . 2_655 ?
P1 Cu1 S1 127.02(5) . 3_665 ?
S1 Cu1 S1 87.49(7) . 3_665 ?
S1 Cu1 S1 87.49(7) 2_655 3_665 ?
P1 Cu1 Sn1 180.0 . . ?
S1 Cu1 Sn1 52.98(5) . . ?
S1 Cu1 Sn1 52.98(5) 2_655 . ?
S1 Cu1 Sn1 52.98(5) 3_665 . ?
C1 S1 Cu1 118.5(3) . . ?
C1 S1 Sn1 109.3(2) . . ?
Cu1 S1 Sn1 78.15(6) . . ?
C7 P1 C7 104.0(3) . 3_665 ?
C7 P1 C7 104.0(3) . 2_655 ?
C7 P1 C7 104.0(3) 3_665 2_655 ?
C7 P1 Cu1 114.5(3) . . ?
C7 P1 Cu1 114.5(3) 3_665 . ?
C7 P1 Cu1 114.5(3) 2_655 . ?
O1A O1A O1A 60.00(9) 3_565 2_665 ?
O1A O1A O1A 90.00(10) 3_565 15 ?
O1A O1A O1A 66(3) 2_665 15 ?
O1A O1A O1A 66(3) 3_565 14_455 ?
O1A O1A O1A 90.00(10) 2_665 14_455 ?
O1A O1A O1A 48(6) 15 14_455 ?
O1A O1A O1A 51(3) 3_565 13_565 ?
O1A O1A O1A 51(3) 2_665 13_565 ?
O1A O1A O1A 39(3) 15 13_565 ?
O1A O1A O1A 39(3) 14_455 13_565 ?
O1B O1B O1B 60.000(4) 3_565 2_665 ?
O1C O1C O1C 60.00(3) 2_665 3_565 ?
O1C O1C O1C 77.8(9) 2_665 15 ?
O1C O1C O1C 90.001(7) 3_565 15 ?
O1C O1C O1C 90.002(5) 2_665 14_455 ?
O1C O1C O1C 77.8(9) 3_565 14_455 ?
O1C O1C O1C 24.3(17) 15 14_455 ?
C2 C1 C6 118.4(8) . . ?
C2 C1 S1 119.7(7) . . ?
C6 C1 S1 121.9(6) . . ?
C1 C2 C3 119.3(10) . . ?
C1 C2 H2A 120.4 . . ?
C3 C2 H2A 120.4 . . ?
C4 C3 C2 122.1(11) . . ?
C4 C3 H3A 118.9 . . ?
C2 C3 H3A 118.9 . . ?
C3 C4 C5 118.8(10) . . ?
C3 C4 H4A 120.6 . . ?
C5 C4 H4A 120.6 . . ?
C4 C5 C6 121.8(11) . . ?
C4 C5 H5A 119.1 . . ?
C6 C5 H5A 119.1 . . ?
C5 C6 C1 119.6(9) . . ?
C5 C6 H6A 120.2 . . ?
C1 C6 H6A 120.2 . . ?
C12 C7 C8 117.0(8) . . ?
C12 C7 P1 119.2(6) . . ?
C8 C7 P1 123.8(7) . . ?
C9 C8 C7 120.7(9) . . ?
C9 C8 H8A 119.6 . . ?
C7 C8 H8A 119.6 . . ?
C10 C9 C8 120.6(10) . . ?
C10 C9 H9A 119.7 . . ?
C8 C9 H9A 119.7 . . ?
C11 C10 C9 118.9(10) . . ?
C11 C10 H10A 120.5 . . ?
C9 C10 H10A 120.5 . . ?
C10 C11 C12 121.3(10) . . ?
C10 C11 H11A 119.4 . . ?
C12 C11 H11A 119.4 . . ?
C7 C12 C11 121.4(9) . . ?
C7 C12 H12A 119.3 . . ?
C11 C12 H12A 119.3 . . ?

loop_
_geom_bond_atom_site_label_1
_geom_bond_atom_site_label_2
_geom_bond_distance
_geom_bond_site_symmetry_2
_geom_bond_publ_flag
Sn1 S1 2.5657(17) . ?
Sn1 S1 2.5657(18) 2_655 ?
Sn1 S1 2.5657(17) 3_665 ?
Sn1 S1 2.5657(17) 18_545 ?
Sn1 S1 2.5656(18) 17 ?
Sn1 S1 2.5656(18) 16_655 ?
Sn1 Cu1 3.1452(16) . ?
Sn1 Cu1 3.1451(16) 16_655 ?
Cu1 P1 2.198(4) . ?
Cu1 S1 2.421(2) . ?
Cu1 S1 2.421(2) 2_655 ?
Cu1 S1 2.421(2) 3_665 ?
S1 C1 1.775(8) . ?
P1 C7 1.817(8) . ?
P1 C7 1.817(8) 3_665 ?
P1 C7 1.817(8) 2_655 ?
O1A O1A 0.56(5) 3_565 ?
O1A O1A 0.56(5) 2_665 ?
O1A O1A 0.69(5) 15 ?
O1A O1A 0.69(5) 14_455 ?
O1A O1A 0.89(6) 13_565 ?
O1B O1B 1.35(4) 3_565 ?
O1B O1B 1.35(4) 2_665 ?
O1C O1C 0.75(5) 2_665 ?
O1C O1C 0.75(5) 3_565 ?
O1C O1C 1.78(7) 15 ?
O1C O1C 1.78(7) 14_455 ?
C1 C2 1.375(11) . ?
C1 C6 1.395(11) . ?
C2 C3 1.384(14) . ?
C2 H2A 0.9300 . ?
C3 C4 1.343(16) . ?
C3 H3A 0.9300 . ?
C4 C5 1.347(15) . ?
C4 H4A 0.9300 . ?
C5 C6 1.373(12) . ?
C5 H5A 0.9300 . ?
C6 H6A 0.9300 . ?
C7 C12 1.358(11) . ?
C7 C8 1.393(11) . ?
C8 C9 1.373(13) . ?
C8 H8A 0.9300 . ?
C9 C10 1.358(14) . ?
C9 H9A 0.9300 . ?
C10 C11 1.339(14) . ?
C10 H10A 0.9300 . ?
C11 C12 1.374(13) . ?
C11 H11A 0.9300 . ?
C12 H12A 0.9300 . ?

loop_
_geom_torsion_atom_site_label_1
_geom_torsion_atom_site_label_2
_geom_torsion_atom_site_label_3
_geom_torsion_atom_site_label_4
_geom_torsion
_geom_torsion_site_symmetry_1
_geom_torsion_site_symmetry_2
_geom_torsion_site_symmetry_3
_geom_torsion_site_symmetry_4
_geom_torsion_publ_flag
S1 Sn1 Cu1 P1 151(100) . . . . ?
S1 Sn1 Cu1 P1 -89(63) 2_655 . . . ?
S1 Sn1 Cu1 P1 31(41) 3_665 . . . ?
S1 Sn1 Cu1 P1 -149(63) 18_545 . . . ?
S1 Sn1 Cu1 P1 91(100) 17 . . . ?
S1 Sn1 Cu1 P1 -29(41) 16_655 . . . ?
Cu1 Sn1 Cu1 P1 -171(65) 16_655 . . . ?
S1 Sn1 Cu1 S1 120.0 2_655 . . . ?
S1 Sn1 Cu1 S1 -120.0 3_665 . . . ?
S1 Sn1 Cu1 S1 60.0 18_545 . . . ?
S1 Sn1 Cu1 S1 -60.0 17 . . . ?
S1 Sn1 Cu1 S1 180.0 16_655 . . . ?
Cu1 Sn1 Cu1 S1 38(3) 16_655 . . . ?
S1 Sn1 Cu1 S1 -120.0 . . . 2_655 ?
S1 Sn1 Cu1 S1 120.0 3_665 . . 2_655 ?
S1 Sn1 Cu1 S1 -60.0 18_545 . . 2_655 ?
S1 Sn1 Cu1 S1 180.0 17 . . 2_655 ?
S1 Sn1 Cu1 S1 60.0 16_655 . . 2_655 ?
Cu1 Sn1 Cu1 S1 -82(3) 16_655 . . 2_655 ?
S1 Sn1 Cu1 S1 120.0 . . . 3_665 ?
S1 Sn1 Cu1 S1 -120.0 2_655 . . 3_665 ?
S1 Sn1 Cu1 S1 180.0 18_545 . . 3_665 ?
S1 Sn1 Cu1 S1 60.0 17 . . 3_665 ?
S1 Sn1 Cu1 S1 -60.0 16_655 . . 3_665 ?
Cu1 Sn1 Cu1 S1 158(3) 16_655 . . 3_665 ?
P1 Cu1 S1 C1 -74.3(3) . . . . ?
S1 Cu1 S1 C1 149.5(3) 2_655 . . . ?
S1 Cu1 S1 C1 61.9(3) 3_665 . . . ?
Sn1 Cu1 S1 C1 105.7(3) . . . . ?
P1 Cu1 S1 Sn1 180.0 . . . . ?
S1 Cu1 S1 Sn1 43.80(3) 2_655 . . . ?
S1 Cu1 S1 Sn1 -43.80(3) 3_665 . . . ?
S1 Sn1 S1 C1 -157.6(3) 2_655 . . . ?
S1 Sn1 S1 C1 -75.1(3) 3_665 . . . ?
S1 Sn1 S1 C1 104.9(3) 18_545 . . . ?
S1 Sn1 S1 C1 22.4(3) 17 . . . ?
S1 Sn1 S1 C1 -163(9) 16_655 . . . ?
Cu1 Sn1 S1 C1 -116.3(3) . . . . ?
Cu1 Sn1 S1 C1 63.7(3) 16_655 . . . ?
S1 Sn1 S1 Cu1 -41.27(2) 2_655 . . . ?
S1 Sn1 S1 Cu1 41.27(2) 3_665 . . . ?
S1 Sn1 S1 Cu1 -138.72(2) 18_545 . . . ?
S1 Sn1 S1 Cu1 138.73(2) 17 . . . ?
S1 Sn1 S1 Cu1 -46(9) 16_655 . . . ?
Cu1 Sn1 S1 Cu1 180.0 16_655 . . . ?
S1 Cu1 P1 C7 -75.4(3) . . . . ?
S1 Cu1 P1 C7 44.6(3) 2_655 . . . ?
S1 Cu1 P1 C7 164.6(3) 3_665 . . . ?
Sn1 Cu1 P1 C7 134(100) . . . . ?
S1 Cu1 P1 C7 44.6(3) . . . 3_665 ?
S1 Cu1 P1 C7 164.6(3) 2_655 . . 3_665 ?
S1 Cu1 P1 C7 -75.4(3) 3_665 . . 3_665 ?
Sn1 Cu1 P1 C7 -106(100) . . . 3_665 ?
S1 Cu1 P1 C7 164.6(3) . . . 2_655 ?
S1 Cu1 P1 C7 -75.4(3) 2_655 . . 2_655 ?
S1 Cu1 P1 C7 44.6(3) 3_665 . . 2_655 ?
Sn1 Cu1 P1 C7 14(100) . . . 2_655 ?
Cu1 S1 C1 C2 -179.7(6) . . . . ?
Sn1 S1 C1 C2 -93.0(7) . . . . ?
Cu1 S1 C1 C6 2.6(8) . . . . ?
Sn1 S1 C1 C6 89.3(7) . . . . ?
C6 C1 C2 C3 0.7(14) . . . . ?
S1 C1 C2 C3 -177.0(8) . . . . ?
C1 C2 C3 C4 -0.2(18) . . . . ?
C2 C3 C4 C5 -1(2) . . . . ?
C3 C4 C5 C6 0.7(19) . . . . ?
C4 C5 C6 C1 -0.1(17) . . . . ?
C2 C1 C6 C5 -0.6(13) . . . . ?
S1 C1 C6 C5 177.1(7) . . . . ?
C7 P1 C7 C12 -163.5(7) 3_665 . . . ?
C7 P1 C7 C12 87.8(9) 2_655 . . . ?
Cu1 P1 C7 C12 -37.8(8) . . . . ?
C7 P1 C7 C8 17.2(9) 3_665 . . . ?
C7 P1 C7 C8 -91.4(7) 2_655 . . . ?
Cu1 P1 C7 C8 142.9(7) . . . . ?
C12 C7 C8 C9 1.0(15) . . . . ?
P1 C7 C8 C9 -179.7(8) . . . . ?
C7 C8 C9 C10 1.4(18) . . . . ?
C8 C9 C10 C11 -4.0(18) . . . . ?
C9 C10 C11 C12 4.2(18) . . . . ?
C8 C7 C12 C11 -0.9(15) . . . . ?
P1 C7 C12 C11 179.8(9) . . . . ?
C10 C11 C12 C7 -1.8(18) . . . . ?
